data_1564122
loop_
_publ_author_name
'Li, Jing'
'Liu, Jinjian'
'Lu, Wenbo'

_publ_section_title
;
 Photochromism and hydrochromism of three complexes based on a new
 viologen 1-(4-carboxybutyl)-4,4&#x2032;-bipyridinium ligand
;
_journal_name_full 'Inorganica Chimica Acta'
_journal_page_first 119921
_journal_paper_doi 10.1016/j.ica.2020.119921
_journal_volume 512
_journal_year 2020
_chemical_formula_moiety 'C20 H25 N2 O10 Zn, 3(H2 O), C5 H O4'
_chemical_formula_sum 'C25 H32 N2 O17 Zn'
_chemical_formula_weight 697.89
_space_group_crystal_system triclinic
_space_group_IT_number 2
_space_group_name_Hall '-P 1'
_space_group_name_H-M_alt 'P -1'
_atom_sites_solution_hydrogens mixed
_atom_sites_solution_primary iterative
_cell_angle_alpha 84.655(5)
_cell_angle_beta 87.829(4)
_cell_angle_gamma 71.917(5)
_cell_formula_units_Z 2
_cell_length_a 8.3553(4)
_cell_length_b 10.2916(6)
_cell_length_c 18.6070(12)
_cell_measurement_reflns_used 3772
_cell_measurement_temperature 273(2)
_cell_measurement_theta_max 72.2610
_cell_measurement_theta_min 6.6440
_cell_volume 1514.30(16)
_computing_cell_refinement 'CrysAlisPro 1.171.39.27b (Rigaku OD, 2015)'
_computing_data_collection 'CrysAlisPro 1.171.39.27b (Rigaku OD, 2015)'
_computing_data_reduction 'CrysAlisPro 1.171.39.27b (Rigaku OD, 2015)'
_computing_molecular_graphics 'Olex2 (Dolomanov et al., 2009)'
_computing_publication_material 'Olex2 (Dolomanov et al., 2009)'
_computing_structure_refinement 'ShelXL (Sheldrick, 2015)'
_computing_structure_solution
;
Superflip (Palatinus & Chapuis, 2007;Palatinus & van der Lee, 2008;
Palatinus et al., 2012)
;
_diffrn_ambient_temperature 273(2)
_diffrn_detector 'CCD plate'
_diffrn_detector_area_resol_mean 16.0710
_diffrn_detector_type Eos
_diffrn_measured_fraction_theta_full 0.999
_diffrn_measured_fraction_theta_max 0.973
_diffrn_measurement_details
;
List of Runs (angles in degrees, time in seconds):

  # Type    Start    End  Width  t~exp~   \w     \q     \k     \f   Frames
--------------------------------------------------------------------------
  1  \w    -77.00 -34.00   1.00    1.00    --    0.00 178.00 120.00   43
  2  \w    -19.00  18.00   1.00    1.00    --    0.00  57.00  30.00   37
  3  \w    -62.00 -35.00   1.00    1.00    --    0.00 178.00 -60.00   27
  4  \w     36.00  61.00   1.00    1.00    --    0.00  57.00  30.00   25
  5  \w     34.00  69.00   1.00    1.00    --   55.26 -57.00-180.00   35
  6  \w     31.00 108.00   1.00    1.00    --   55.26  38.00  30.00   77
  7  \w     -4.00  81.00   1.00    1.00    --   55.26 -38.00-150.00   85
  8  \w     36.00  90.00   1.00    1.00    --   55.26  57.00  90.00   54
  9  \w    -10.00  76.00   1.00    1.00    --   55.26 -38.00 120.00   86
 10  \w     39.00  75.00   1.00    1.00    --   55.26 -99.00   0.00   36
 11  \w     40.00 110.00   1.00    1.00    --   55.26-125.00-180.00   70
 12  \w     51.00  98.00   1.00    1.00    --   55.26 -19.00   0.00   47
 13  \w    -11.00  14.00   1.00    1.00    --   55.26 -19.00   0.00   25
 14  \w     38.00 177.00   1.00    1.00    --  110.51   0.00-150.00  139
 15  \w     38.00  96.00   1.00    1.00    --  110.51-111.00 -60.00   58
 16  \w    116.00 170.00   1.00    1.00    --  110.51 111.00   0.00   54
 17  \w    109.00 155.00   1.00    1.00    --  110.51  50.00-120.00   46
 18  \w     67.00 115.00   1.00    1.00    --  110.51-111.00-150.00   48
 19  \w     48.00 108.00   1.00    1.00    --  110.51-111.00  30.00   60
 20  \w    138.00 171.00   1.00    1.00    --  110.51  77.00 150.00   33
 21  \w     41.00 126.00   1.00    1.00    --  110.51 -50.00  90.00   85
 22  \w    109.00 136.00   1.00    1.00    --  110.51 -38.00-150.00   27
 23  \w     72.00  98.00   1.00    1.00    --  110.51 -38.00-150.00   26
 24  \w     69.00  95.00   1.00    1.00    --  110.51-111.00  90.00   26
 25  \w     43.00 128.00   1.00    1.00    --  110.51 -50.00   0.00   85
 26  \w    123.00 171.00   1.00    1.00    --  110.51 111.00  90.00   48
 27  \w     97.00 162.00   1.00    1.00    --  110.51  64.00  60.00   65
 28  \w     85.00 110.00   1.00    1.00    --  110.51  77.00 150.00   25
 29  \w     64.00  97.00   1.00    1.00    --  110.51-111.00 150.00   33
;
_diffrn_measurement_device 'four-circle diffractometer'
_diffrn_measurement_device_type 'Xcalibur, Eos, Gemini'
_diffrn_measurement_method '\w scans'
_diffrn_orient_matrix_type 'CrysAlisPro convention (1999,Acta A55,543-557)'
_diffrn_orient_matrix_UB_11 0.0288930000
_diffrn_orient_matrix_UB_12 0.0171858000
_diffrn_orient_matrix_UB_13 0.0793797000
_diffrn_orient_matrix_UB_21 -0.0279031000
_diffrn_orient_matrix_UB_22 -0.1391729000
_diffrn_orient_matrix_UB_23 0.0228842000
_diffrn_orient_matrix_UB_31 0.1897646000
_diffrn_orient_matrix_UB_32 -0.0729066000
_diffrn_orient_matrix_UB_33 -0.0095263000
_diffrn_radiation_monochromator graphite
_diffrn_radiation_probe x-ray
_diffrn_radiation_type CuK\a
_diffrn_radiation_wavelength 1.54184
_diffrn_reflns_av_R_equivalents 0.0253
_diffrn_reflns_av_unetI/netI 0.0376
_diffrn_reflns_Laue_measured_fraction_full 0.999
_diffrn_reflns_Laue_measured_fraction_max 0.973
_diffrn_reflns_limit_h_max 10
_diffrn_reflns_limit_h_min -7
_diffrn_reflns_limit_k_max 12
_diffrn_reflns_limit_k_min -12
_diffrn_reflns_limit_l_max 22
_diffrn_reflns_limit_l_min -21
_diffrn_reflns_number 10159
_diffrn_reflns_point_group_measured_fraction_full 0.999
_diffrn_reflns_point_group_measured_fraction_max 0.973
_diffrn_reflns_theta_full 67.684
_diffrn_reflns_theta_max 72.316
_diffrn_reflns_theta_min 4.536
_diffrn_source 'fine-focus sealed X-ray tube'
_diffrn_source_type 'Enhance (Cu) X-ray Source'
_exptl_absorpt_coefficient_mu 1.859
_exptl_absorpt_correction_T_max 1.00000
_exptl_absorpt_correction_T_min 0.73776
_exptl_absorpt_correction_type multi-scan
_exptl_absorpt_process_details
;
CrysAlisPro 1.171.39.27b (Rigaku Oxford Diffraction, 2015)
Empirical absorption correction using spherical harmonics,
 implemented in SCALE3 ABSPACK scaling algorithm.
;
_exptl_crystal_colour yellow
_exptl_crystal_colour_primary yellow
_exptl_crystal_density_diffrn 1.531
_exptl_crystal_description block
_exptl_crystal_F_000 724
_exptl_crystal_size_max 0.2
_exptl_crystal_size_mid 0.2
_exptl_crystal_size_min 0.2
_refine_diff_density_max 0.650
_refine_diff_density_min -0.523
_refine_diff_density_rms 0.072
_refine_ls_extinction_coef .
_refine_ls_extinction_method none
_refine_ls_goodness_of_fit_ref 1.055
_refine_ls_hydrogen_treatment constr
_refine_ls_matrix_type full
_refine_ls_number_parameters 419
_refine_ls_number_reflns 5837
_refine_ls_number_restraints 0
_refine_ls_restrained_S_all 1.055
_refine_ls_R_factor_all 0.0546
_refine_ls_R_factor_gt 0.0458
_refine_ls_shift/su_max 0.001
_refine_ls_shift/su_mean 0.000
_refine_ls_structure_factor_coef Fsqd
_refine_ls_weighting_details 'w=1/[\s^2^(Fo^2^)+(0.0706P)^2^+0.7522P] where P=(Fo^2^+2Fc^2^)/3'
_refine_ls_weighting_scheme calc
_refine_ls_wR_factor_gt 0.1269
_refine_ls_wR_factor_ref 0.1344
_reflns_Friedel_coverage 0.000
_reflns_Friedel_fraction_full .
_reflns_Friedel_fraction_max .
_reflns_number_gt 4967
_reflns_number_total 5837
_reflns_threshold_expression 'I > 2\s(I)'
_cod_data_source_file ICA-2020-512-119921.cif
_cod_data_source_block Zn
_cod_database_code 1564122
_chemical_oxdiff_formula 'C H O N Br Zn'
_shelx_space_group_comment
;
The symmetry employed for this shelxl refinement is uniquely defined
by the following loop, which should always be used as a source of
symmetry information in preference to the above space-group names.
They are only intended as comments.
;
_shelx_estimated_absorpt_t_max 0.708
_shelx_estimated_absorpt_t_min 0.708
_reflns_odcompleteness_completeness 99.94
_reflns_odcompleteness_iscentric 1
_reflns_odcompleteness_theta 66.97
_olex2_refinement_description
;
1. Fixed Uiso
 At 1.2 times of:
  All C(H) groups, All C(H,H) groups
 At 1.5 times of:
  All O(H,H) groups
2.a Free rotating group:
 O17(H17A,H17B), O16(H16A,H16B), O15(H15A,H15B)
2.b Rotating group:
 O5(H5A,H5B), O3(H3A,H3B), O6(H6A,H6B), O4(H4C,H4D)
2.c Secondary CH2 refined with riding coordinates:
 C5(H5C,H5D), C4(H4A,H4B), C3(H3C,H3D), C2(H2A,H2B)
2.d Aromatic/amide H refined with riding coordinates:
 C18(H18), C14(H14), C15(H15), C9(H9), C24(H24), C12(H12), C8(H8), C7(H7),
 C13(H13), C6(H6)
;

loop_
_space_group_symop_operation_xyz
'x, y, z'
'-x, -y, -z'

loop_
_atom_site_label
_atom_site_type_symbol
_atom_site_fract_x
_atom_site_fract_y
_atom_site_fract_z
_atom_site_U_iso_or_equiv
_atom_site_adp_type
_atom_site_occupancy
_atom_site_site_symmetry_order
_atom_site_calc_flag
_atom_site_refinement_flags_posn
_atom_site_refinement_flags_adp
_atom_site_refinement_flags_occupancy
_atom_site_disorder_assembly
_atom_site_disorder_group
Zn1 Zn 0.80355(4) 0.53556(3) 0.10516(2) 0.03060(13) Uani 1 1 d . . . . .
O7 O 0.9065(2) 0.34702(17) 0.05590(10) 0.0296(4) Uani 1 1 d . . . . .
O9 O 0.5991(2) 0.25366(18) 0.04392(11) 0.0350(4) Uani 1 1 d . . . . .
O5 O 0.5804(2) 0.48215(18) 0.11471(11) 0.0351(4) Uani 1 1 d . . . . .
H5A H 0.5590 0.4590 0.1600 0.053 Uiso 1 1 d GR . . . .
H5B H 0.5873 0.4118 0.0899 0.053 Uiso 1 1 d GR . . . .
O3 O 1.0335(2) 0.5751(2) 0.08637(11) 0.0367(4) Uani 1 1 d . . . . .
H3A H 1.0539 0.6207 0.1203 0.055 Uiso 1 1 d GR . . . .
H3B H 1.0323 0.6234 0.0453 0.055 Uiso 1 1 d GR . . . .
O6 O 0.7345(2) 0.6336(2) -0.00216(11) 0.0393(4) Uani 1 1 d . . . . .
H6A H 0.7984 0.5857 -0.0341 0.059 Uiso 1 1 d GR . . . .
H6B H 0.7461 0.7147 -0.0062 0.059 Uiso 1 1 d GR . . . .
O10 O 0.6520(3) 0.2888(2) -0.07292(11) 0.0469(5) Uani 1 1 d . . . . .
N1 N 0.6765(3) 0.7252(2) 0.14895(13) 0.0354(5) Uani 1 1 d . . . . .
O8 O 1.0099(4) 0.2002(2) 0.15097(12) 0.0603(7) Uani 1 1 d . . . . .
O2 O 0.0022(4) 1.8383(3) 0.50449(17) 0.0752(8) Uani 1 1 d . . . . .
C16 C 0.9630(3) 0.2274(3) 0.08723(14) 0.0315(5) Uani 1 1 d . . . . .
O17 O 0.1491(4) 0.6945(3) 0.18876(14) 0.0578(6) Uani 1 1 d . . . . .
H17A H 0.1043 0.7681 0.2090 0.087 Uiso 1 1 d G . . . .
H17B H 0.2089 0.7102 0.1530 0.087 Uiso 1 1 d G . . . .
C19 C 0.8536(3) 0.1123(2) -0.00570(14) 0.0266(5) Uani 1 1 d . . . . .
C20 C 0.6882(3) 0.2284(2) -0.01152(14) 0.0289(5) Uani 1 1 d . . . . .
O16 O 0.0212(4) 0.9544(3) 0.23239(18) 0.0785(9) Uani 1 1 d . . . . .
H16A H 0.0154 1.0187 0.1995 0.118 Uiso 1 1 d G . . . .
H16B H -0.0661 0.9762 0.2592 0.118 Uiso 1 1 d G . . . .
N2 N 0.2362(4) 1.3425(3) 0.29819(14) 0.0463(6) Uani 1 1 d . . . . .
C18 C 1.1239(3) -0.0037(2) 0.04822(14) 0.0289(5) Uani 1 1 d . . . . .
H18 H 1.2065 -0.0063 0.0809 0.035 Uiso 1 1 calc R . . . .
O13 O 0.7718(5) 1.0102(4) 0.33488(19) 0.0985(12) Uani 1 1 d . . . . .
O1 O 0.1344(4) 1.9467(3) 0.42557(17) 0.0734(8) Uani 1 1 d . . . . .
O15 O 0.7158(7) 0.4562(4) 0.32899(19) 0.1138(15) Uani 1 1 d . . . . .
H15A H 0.6920 0.5122 0.3615 0.171 Uiso 1 1 d G . . . .
H15B H 0.7046 0.3799 0.3461 0.171 Uiso 1 1 d G . . . .
O12 O 0.6161(5) 0.6729(3) 0.42177(18) 0.0867(10) Uani 1 1 d . . . . .
O11 O 0.7666(4) 0.7826(4) 0.35844(17) 0.0841(9) Uani 1 1 d . . . . .
C17 C 0.9780(3) 0.1094(2) 0.04230(13) 0.0272(5) Uani 1 1 d . . . . .
C10 C 0.4012(4) 1.1024(3) 0.23678(15) 0.0378(6) Uani 1 1 d . . . . .
C11 C 0.4937(4) 0.9724(3) 0.20493(15) 0.0354(6) Uani 1 1 d . . . . .
O14 O 0.6624(6) 1.2125(4) 0.3732(2) 0.1153(15) Uani 1 1 d . . . . .
C14 C 0.6907(5) 0.8448(3) 0.1205(2) 0.0527(9) Uani 1 1 d . . . . .
H14 H 0.7628 0.8449 0.0812 0.063 Uiso 1 1 calc R . . . .
C22 C 0.5819(4) 0.8991(3) 0.45208(17) 0.0472(7) Uani 1 1 d . . . . .
C15 C 0.5698(4) 0.7286(3) 0.20428(17) 0.0446(7) Uani 1 1 d . . . . .
H15 H 0.5570 0.6462 0.2243 0.053 Uiso 1 1 calc R . . . .
C9 C 0.2806(5) 1.1073(3) 0.2899(2) 0.0517(8) Uani 1 1 d . . . . .
H9 H 0.2540 1.0280 0.3057 0.062 Uiso 1 1 calc R . . . .
C24 C 0.5105(4) 1.1278(4) 0.48823(19) 0.0505(8) Uani 1 1 d . . . . .
H24 H 0.5186 1.2161 0.4800 0.061 Uiso 1 1 calc R . . . .
C12 C 0.4773(4) 0.8477(3) 0.23342(17) 0.0457(7) Uani 1 1 d . . . . .
H12 H 0.4042 0.8445 0.2720 0.055 Uiso 1 1 calc R . . . .
C23 C 0.5923(4) 1.0333(4) 0.43965(17) 0.0479(7) Uani 1 1 d . . . . .
C8 C 0.4332(5) 1.2247(3) 0.2147(2) 0.0595(10) Uani 1 1 d . . . . .
H8 H 0.5117 1.2270 0.1782 0.071 Uiso 1 1 calc R . . . .
C7 C 0.3497(6) 1.3418(3) 0.2466(2) 0.0619(10) Uani 1 1 d . . . . .
H7 H 0.3731 1.4228 0.2316 0.074 Uiso 1 1 calc R . . . .
C13 C 0.6035(5) 0.9687(3) 0.1467(2) 0.0555(9) Uani 1 1 d . . . . .
H13 H 0.6181 1.0496 0.1253 0.067 Uiso 1 1 calc R . . . .
C5 C 0.1519(5) 1.4692(3) 0.33490(19) 0.0565(9) Uani 1 1 d . . . . .
H5C H 0.0330 1.4796 0.3412 0.068 Uiso 1 1 calc R . . . .
H5D H 0.1629 1.5487 0.3053 0.068 Uiso 1 1 calc R . . . .
C6 C 0.1992(5) 1.2277(3) 0.3197(2) 0.0556(9) Uani 1 1 d . . . . .
H6 H 0.1174 1.2294 0.3552 0.067 Uiso 1 1 calc R . . . .
C4 C 0.2306(6) 1.4606(4) 0.4072(2) 0.0682(11) Uani 1 1 d . . . . .
H4A H 0.3489 1.4524 0.4004 0.082 Uiso 1 1 calc R . . . .
H4B H 0.2229 1.3791 0.4358 0.082 Uiso 1 1 calc R . . . .
C3 C 0.1444(6) 1.5868(4) 0.4478(2) 0.0686(11) Uani 1 1 d . . . . .
H3C H 0.0240 1.6012 0.4498 0.082 Uiso 1 1 calc R . . . .
H3D H 0.1854 1.5708 0.4970 0.082 Uiso 1 1 calc R . . . .
C2 C 0.1777(6) 1.7139(4) 0.4118(2) 0.0683(11) Uani 1 1 d . . . . .
H2A H 0.1351 1.7303 0.3629 0.082 Uiso 1 1 calc R . . . .
H2B H 0.2983 1.6984 0.4090 0.082 Uiso 1 1 calc R . . . .
C1 C 0.0960(5) 1.8400(4) 0.4520(2) 0.0585(9) Uani 1 1 d . . . . .
C21 C 0.6586(5) 0.7754(4) 0.4080(2) 0.0608(10) Uani 1 1 d . . . . .
C25 C 0.6837(6) 1.0912(5) 0.3786(2) 0.0664(10) Uani 1 1 d . . . . .
O4 O 0.8966(3) 0.4420(2) 0.20521(11) 0.0414(5) Uani 1 1 d . . . . .
H4C H 0.9350 0.3516 0.2053 0.062 Uiso 1 1 d GR . . . .
H4D H 0.8144 0.4531 0.2375 0.062 Uiso 1 1 d GR . . . .

loop_
_atom_site_aniso_label
_atom_site_aniso_U_11
_atom_site_aniso_U_22
_atom_site_aniso_U_33
_atom_site_aniso_U_23
_atom_site_aniso_U_13
_atom_site_aniso_U_12
Zn1 0.0309(2) 0.02385(19) 0.0341(2) -0.00733(13) 0.00162(14) -0.00293(13)
O7 0.0332(9) 0.0198(8) 0.0330(9) -0.0074(7) 0.0008(7) -0.0028(7)
O9 0.0298(9) 0.0279(9) 0.0422(11) -0.0089(8) 0.0060(8) -0.0007(7)
O5 0.0328(9) 0.0280(9) 0.0417(10) -0.0080(8) 0.0018(8) -0.0040(7)
O3 0.0348(10) 0.0376(10) 0.0391(10) -0.0070(8) -0.0001(8) -0.0122(8)
O6 0.0350(10) 0.0368(10) 0.0388(11) -0.0057(8) 0.0018(8) 0.0000(8)
O10 0.0422(11) 0.0393(11) 0.0405(11) 0.0013(9) -0.0022(9) 0.0135(9)
N1 0.0391(12) 0.0266(11) 0.0391(12) -0.0087(9) 0.0037(10) -0.0069(9)
O8 0.0985(19) 0.0302(11) 0.0374(12) -0.0097(9) -0.0232(12) 0.0059(11)
O2 0.101(2) 0.0495(15) 0.0768(19) -0.0254(14) 0.0209(17) -0.0228(15)
C16 0.0338(13) 0.0226(12) 0.0332(13) -0.0089(10) -0.0018(10) 0.0002(10)
O17 0.0723(17) 0.0529(14) 0.0543(14) -0.0136(11) 0.0072(12) -0.0265(13)
C19 0.0253(11) 0.0183(10) 0.0323(12) -0.0029(9) 0.0011(10) -0.0008(9)
C20 0.0251(12) 0.0188(11) 0.0402(14) -0.0071(10) -0.0012(10) -0.0017(9)
O16 0.100(2) 0.0527(16) 0.075(2) -0.0084(14) 0.0384(17) -0.0167(15)
N2 0.0594(16) 0.0297(12) 0.0418(14) -0.0113(10) -0.0017(12) 0.0003(11)
C18 0.0274(12) 0.0235(12) 0.0324(13) -0.0064(10) -0.0050(10) -0.0012(10)
O13 0.099(3) 0.108(3) 0.082(2) -0.013(2) 0.047(2) -0.027(2)
O1 0.092(2) 0.0560(16) 0.0772(19) -0.0238(14) 0.0134(16) -0.0267(15)
O15 0.210(4) 0.067(2) 0.071(2) -0.0220(17) 0.067(3) -0.057(3)
O12 0.117(3) 0.0586(18) 0.081(2) -0.0261(16) 0.015(2) -0.0187(18)
O11 0.081(2) 0.088(2) 0.0713(19) -0.0280(17) 0.0171(16) -0.0045(17)
C17 0.0298(12) 0.0199(11) 0.0288(12) -0.0056(9) 0.0004(10) -0.0021(9)
C10 0.0465(16) 0.0302(14) 0.0342(14) -0.0063(11) -0.0004(12) -0.0071(12)
C11 0.0412(15) 0.0263(13) 0.0361(14) -0.0074(11) 0.0021(11) -0.0054(11)
O14 0.172(4) 0.084(3) 0.102(3) -0.004(2) 0.053(3) -0.065(3)
C14 0.065(2) 0.0307(15) 0.059(2) -0.0100(14) 0.0289(17) -0.0115(14)
C22 0.0452(17) 0.0496(18) 0.0394(16) -0.0044(13) -0.0063(13) -0.0029(14)
C15 0.0610(19) 0.0275(14) 0.0444(16) -0.0066(12) 0.0124(14) -0.0130(13)
C9 0.062(2) 0.0328(15) 0.059(2) -0.0153(14) 0.0179(17) -0.0124(14)
C24 0.0533(19) 0.0425(17) 0.0516(19) -0.0024(14) -0.0089(15) -0.0081(14)
C12 0.0593(19) 0.0322(15) 0.0438(16) -0.0095(12) 0.0167(14) -0.0117(14)
C23 0.0450(17) 0.0527(19) 0.0408(16) -0.0007(14) -0.0032(13) -0.0079(14)
C8 0.088(3) 0.0311(16) 0.056(2) -0.0117(14) 0.0276(19) -0.0136(17)
C7 0.094(3) 0.0300(16) 0.058(2) -0.0104(15) 0.017(2) -0.0144(17)
C13 0.072(2) 0.0267(14) 0.064(2) -0.0066(14) 0.0277(18) -0.0125(15)
C5 0.074(2) 0.0337(16) 0.0504(19) -0.0165(14) -0.0032(17) 0.0046(15)
C6 0.060(2) 0.0433(18) 0.058(2) -0.0165(15) 0.0156(17) -0.0068(16)
C4 0.087(3) 0.044(2) 0.060(2) -0.0180(17) -0.011(2) 0.0032(19)
C3 0.099(3) 0.0450(19) 0.051(2) -0.0125(16) -0.006(2) -0.003(2)
C2 0.073(3) 0.057(2) 0.076(3) -0.026(2) 0.009(2) -0.018(2)
C1 0.064(2) 0.052(2) 0.060(2) -0.0215(17) 0.0030(18) -0.0129(17)
C21 0.061(2) 0.058(2) 0.053(2) -0.0125(17) -0.0070(17) 0.0002(18)
C25 0.072(3) 0.075(3) 0.053(2) -0.0008(19) 0.0073(19) -0.025(2)
O4 0.0520(12) 0.0314(10) 0.0350(10) -0.0076(8) -0.0047(9) -0.0025(9)

loop_
_atom_type_symbol
_atom_type_description
_atom_type_scat_dispersion_real
_atom_type_scat_dispersion_imag
_atom_type_scat_source
C C 0.0181 0.0091 'International Tables Vol C Tables 4.2.6.8 and 6.1.1.4'
H H 0.0000 0.0000 'International Tables Vol C Tables 4.2.6.8 and 6.1.1.4'
N N 0.0311 0.0180 'International Tables Vol C Tables 4.2.6.8 and 6.1.1.4'
O O 0.0492 0.0322 'International Tables Vol C Tables 4.2.6.8 and 6.1.1.4'
Zn Zn -1.5491 0.6778 'International Tables Vol C Tables 4.2.6.8 and 6.1.1.4'

loop_
_geom_angle_atom_site_label_1
_geom_angle_atom_site_label_2
_geom_angle_atom_site_label_3
_geom_angle
_geom_angle_site_symmetry_1
_geom_angle_site_symmetry_3
O7 Zn1 O6 87.24(7) . .
O5 Zn1 O7 85.38(7) . .
O5 Zn1 O6 90.81(8) . .
O5 Zn1 N1 89.65(8) . .
O3 Zn1 O7 88.91(7) . .
O3 Zn1 O5 173.76(7) . .
O3 Zn1 O6 86.41(8) . .
O3 Zn1 N1 95.90(8) . .
N1 Zn1 O7 173.95(8) . .
N1 Zn1 O6 89.39(8) . .
O4 Zn1 O7 91.48(7) . .
O4 Zn1 O5 95.29(8) . .
O4 Zn1 O3 87.35(8) . .
O4 Zn1 O6 173.65(8) . .
O4 Zn1 N1 92.41(8) . .
C16 O7 Zn1 127.48(16) . .
C14 N1 Zn1 122.7(2) . .
C14 N1 C15 117.1(2) . .
C15 N1 Zn1 120.07(19) . .
O7 C16 C17 116.7(2) . .
O8 C16 O7 125.2(2) . .
O8 C16 C17 118.1(2) . .
C18 C19 C20 118.1(2) 2_755 .
C17 C19 C20 122.1(2) . .
C17 C19 C18 119.7(2) . 2_755
O9 C20 O10 125.6(2) . .
O9 C20 C19 118.4(2) . .
O10 C20 C19 116.0(2) . .
C7 N2 C5 121.0(3) . .
C7 N2 C6 120.1(3) . .
C6 N2 C5 118.9(3) . .
C19 C18 C17 120.7(2) 2_755 .
C19 C17 C16 121.7(2) . .
C19 C17 C18 119.7(2) . .
C18 C17 C16 118.6(2) . .
C9 C10 C11 121.7(3) . .
C9 C10 C8 116.7(3) . .
C8 C10 C11 121.5(3) . .
C12 C11 C10 121.2(3) . .
C12 C11 C13 116.6(3) . .
C13 C11 C10 122.1(3) . .
N1 C14 C13 123.1(3) . .
C24 C22 C23 117.0(3) 2_676 .
C24 C22 C21 113.9(3) 2_676 .
C23 C22 C21 129.0(3) . .
N1 C15 C12 123.5(3) . .
C6 C9 C10 120.8(3) . .
C22 C24 C23 125.2(3) 2_676 .
C15 C12 C11 119.7(3) . .
C22 C23 C25 128.2(3) . .
C24 C23 C22 117.8(3) . .
C24 C23 C25 114.0(3) . .
C7 C8 C10 120.2(3) . .
N2 C7 C8 121.5(3) . .
C14 C13 C11 119.9(3) . .
N2 C5 C4 110.0(3) . .
N2 C6 C9 120.6(3) . .
C5 C4 C3 111.8(3) . .
C2 C3 C4 111.5(4) . .
C3 C2 C1 112.5(4) . .
O2 C1 O1 124.3(3) . .
O2 C1 C2 122.3(4) . .
O1 C1 C2 113.3(4) . .
O12 C21 O11 122.0(4) . .
O12 C21 C22 119.0(4) . .
O11 C21 C22 119.0(4) . .
O13 C25 C23 118.4(4) . .
O14 C25 O13 123.7(4) . .
O14 C25 C23 117.8(4) . .

loop_
_geom_bond_atom_site_label_1
_geom_bond_atom_site_label_2
_geom_bond_distance
_geom_bond_site_symmetry_2
Zn1 O7 2.1403(16) .
Zn1 O5 2.0980(19) .
Zn1 O3 2.0946(19) .
Zn1 O6 2.166(2) .
Zn1 N1 2.132(2) .
Zn1 O4 2.076(2) .
O7 C16 1.267(3) .
O9 C20 1.248(3) .
O10 C20 1.249(3) .
N1 C14 1.332(4) .
N1 C15 1.332(4) .
O8 C16 1.243(3) .
O2 C1 1.231(5) .
C16 C17 1.508(3) .
C19 C20 1.520(3) .
C19 C18 1.391(3) 2_755
C19 C17 1.388(4) .
N2 C7 1.322(5) .
N2 C5 1.490(4) .
N2 C6 1.335(4) .
C18 C19 1.391(3) 2_755
C18 C17 1.399(3) .
O13 C25 1.265(5) .
O1 C1 1.287(5) .
O12 C21 1.217(5) .
O11 C21 1.279(5) .
C10 C11 1.486(4) .
C10 C9 1.377(4) .
C10 C8 1.390(4) .
C11 C12 1.387(4) .
C11 C13 1.389(4) .
O14 C25 1.199(5) .
C14 C13 1.380(4) .
C22 C24 1.385(5) 2_676
C22 C23 1.408(5) .
C22 C21 1.533(5) .
C15 C12 1.378(4) .
C9 C6 1.372(4) .
C24 C22 1.385(5) 2_676
C24 C23 1.391(5) .
C23 C25 1.523(5) .
C8 C7 1.367(4) .
C5 C4 1.502(5) .
C4 C3 1.529(5) .
C3 C2 1.512(6) .
C2 C1 1.517(5) .
